data_7116713
loop_
_publ_author_name
'Qingchun Ge'
'Tai-Shung Chung'

_publ_section_title
;
 Oxalic acid complexes: promising draw solutes for forward osmosis (FO) in
 protein enrichment
;
_journal_name_full Chem.Commun.
_journal_page_first 4854
_journal_paper_doi 10.1039/C5cc00168D
_journal_volume 51
_journal_year 2015
_chemical_formula_sum 'C6 H6 Fe Na3 O17'
_chemical_formula_weight 474.93
_chemical_name_systematic Na-Cr-OA
_space_group_crystal_system monoclinic
_space_group_IT_number 15
_space_group_name_Hall '-C 2yc'
_space_group_name_H-M_alt 'C 1 2/c 1'
_symmetry_space_group_name_Hall '-C 2yc'
_symmetry_space_group_name_H-M 'C 1 2/c 1'
_atom_sites_solution_hydrogens difmap
_audit_creation_method SHELXL-2014/6
_audit_update_record
;
2015-01-08 deposited with the CCDC.
2015-02-11 downloaded from the CCDC.
;
_cell_angle_alpha 90
_cell_angle_beta 101.047(2)
_cell_angle_gamma 90
_cell_formula_units_Z 8
_cell_length_a 17.4212(9)
_cell_length_b 12.5545(7)
_cell_length_c 14.9217(8)
_cell_measurement_reflns_used 9844
_cell_measurement_temperature 100(2)
_cell_measurement_theta_max 43.10
_cell_measurement_theta_min 2.57
_cell_volume 3203.1(3)
_computing_cell_refinement 'Bruker SAINT'
_computing_data_collection 'Bruker APEX2'
_computing_data_reduction 'Bruker SAINT'
_computing_molecular_graphics 'Bruker SHELXTL'
_computing_publication_material 'Bruker SHELXTL'
_computing_structure_refinement 'SHELXL-2014/6 (Sheldrick, 2014)'
_computing_structure_solution 'SHELXS-97 (Sheldrick 2008)'
_diffrn_ambient_temperature 100(2)
_diffrn_measured_fraction_theta_full 0.998
_diffrn_measured_fraction_theta_max 0.998
_diffrn_measurement_device_type 'Bruker D8 Venture'
_diffrn_measurement_method '\f and \w scans'
_diffrn_radiation_type MoK\a
_diffrn_radiation_wavelength 0.71073
_diffrn_reflns_av_R_equivalents 0.0247
_diffrn_reflns_av_unetI/netI 0.0166
_diffrn_reflns_Laue_measured_fraction_full 0.998
_diffrn_reflns_Laue_measured_fraction_max 0.998
_diffrn_reflns_limit_h_max 23
_diffrn_reflns_limit_h_min -23
_diffrn_reflns_limit_k_max 16
_diffrn_reflns_limit_k_min -16
_diffrn_reflns_limit_l_max 19
_diffrn_reflns_limit_l_min -19
_diffrn_reflns_number 21361
_diffrn_reflns_point_group_measured_fraction_full 0.998
_diffrn_reflns_point_group_measured_fraction_max 0.998
_diffrn_reflns_theta_full 25.242
_diffrn_reflns_theta_max 28.276
_diffrn_reflns_theta_min 2.313
_exptl_absorpt_coefficient_mu 1.115
_exptl_absorpt_correction_T_max 0.7485
_exptl_absorpt_correction_T_min 0.6062
_exptl_absorpt_correction_type multi-scan
_exptl_absorpt_process_details 'Sadabs, (Sheldrick 2012)'
_exptl_crystal_colour Colourless
_exptl_crystal_density_diffrn 1.970
_exptl_crystal_density_meas 'Not Measured'
_exptl_crystal_density_method 'Not Measured'
_exptl_crystal_description Block
_exptl_crystal_F_000 1896
_exptl_crystal_size_max 0.47
_exptl_crystal_size_mid 0.34
_exptl_crystal_size_min 0.14
_refine_diff_density_max 1.425
_refine_diff_density_min -0.870
_refine_diff_density_rms 0.116
_refine_ls_extinction_method none
_refine_ls_goodness_of_fit_ref 1.188
_refine_ls_hydrogen_treatment refall
_refine_ls_matrix_type full
_refine_ls_number_parameters 277
_refine_ls_number_reflns 3978
_refine_ls_number_restraints 7
_refine_ls_restrained_S_all 1.216
_refine_ls_R_factor_all 0.0373
_refine_ls_R_factor_gt 0.0367
_refine_ls_shift/su_max 0.001
_refine_ls_shift/su_mean 0.000
_refine_ls_structure_factor_coef Fsqd
_refine_ls_weighting_details 'w=1/[\s^2^(Fo^2^)+(0.0695P)^2^+4.9988P] where P=(Fo^2^+2Fc^2^)/3'
_refine_ls_weighting_scheme calc
_refine_ls_wR_factor_gt 0.1137
_refine_ls_wR_factor_ref 0.1144
_reflns_Friedel_coverage 0.000
_reflns_number_gt 3862
_reflns_number_total 3978
_reflns_threshold_expression 'I > 2\s(I)'
_cod_data_source_file c5cc00168d3.cif
_cod_data_source_block E465
_cod_database_code 7116713
_shelx_space_group_comment
; 
The symmetry employed for this shelxl refinement is uniquely defined 
by the following loop, which should always be used as a source of 
symmetry information in preference to the above space-group names. 
They are only intended as comments. 
;
_shelxl_version_number 2014/6

loop_
_space_group_symop_operation_xyz
'x, y, z'
'-x, y, -z+1/2'
'x+1/2, y+1/2, z'
'-x+1/2, y+1/2, -z+1/2'
'-x, -y, -z'
'x, -y, z-1/2'
'-x+1/2, -y+1/2, -z'
'x+1/2, -y+1/2, z-1/2'

loop_
_atom_site_label
_atom_site_type_symbol
_atom_site_fract_x
_atom_site_fract_y
_atom_site_fract_z
_atom_site_U_iso_or_equiv
_atom_site_adp_type
_atom_site_occupancy
_atom_site_site_symmetry_order
_atom_site_calc_flag
_atom_site_refinement_flags_posn
_atom_site_refinement_flags_adp
_atom_site_refinement_flags_occupancy
_atom_site_disorder_assembly
_atom_site_disorder_group
O15 O 0.82317(12) 0.45329(17) 0.49624(13) 0.0239(4) Uani 0.801(4) 1 d D . P A 1
O15A O 0.7889(5) 0.5015(7) 0.4732(5) 0.0239(4) Uani 0.199(4) 1 d D . P A 2
Fe1 Fe 0.80589(2) 0.86501(2) 0.26289(2) 0.01162(11) Uani 1 1 d . . . . .
Na1 Na 0.86757(6) 0.63102(7) 0.47805(7) 0.0279(2) Uani 1 1 d D . . . .
Na2 Na 0.95603(5) 0.88858(7) 0.50007(6) 0.02030(18) Uani 1 1 d . . . . .
Na3 Na 1.0000 1.22653(8) 0.2500 0.0139(2) Uani 1 2 d S T P . .
Na4 Na 1.0000 1.49404(9) 0.2500 0.0163(2) Uani 1 2 d S T P . .
O1 O 0.89714(8) 0.93746(11) 0.34259(9) 0.0158(3) Uani 1 1 d . . . . .
O2 O 0.80412(8) 1.00202(11) 0.19471(9) 0.0151(3) Uani 1 1 d . . . . .
O3 O 0.96877(8) 1.08691(11) 0.34936(9) 0.0165(3) Uani 1 1 d . . . . .
O4 O 0.86936(8) 1.15510(11) 0.19380(9) 0.0155(3) Uani 1 1 d . . . . .
O5 O 0.73171(8) 0.89159(12) 0.34763(9) 0.0162(3) Uani 1 1 d . . . . .
O6 O 0.70339(8) 0.83204(11) 0.17671(9) 0.0153(3) Uani 1 1 d . . . . .
O7 O 0.60381(8) 0.89035(12) 0.35337(10) 0.0166(3) Uani 1 1 d . . . . .
O8 O 0.57393(8) 0.84022(11) 0.17018(9) 0.0148(3) Uani 1 1 d . . . . .
O9 O 0.86631(8) 0.79674(11) 0.17415(9) 0.0168(3) Uani 1 1 d . . . . .
O10 O 0.83191(8) 0.72478(11) 0.32476(9) 0.0154(3) Uani 1 1 d . . . . .
O11 O 0.93125(9) 0.64732(12) 0.15253(11) 0.0206(3) Uani 1 1 d . . . . .
O12 O 0.89616(8) 0.57293(11) 0.31582(10) 0.0178(3) Uani 1 1 d . . . . .
O13 O 0.83343(10) 0.80762(14) 0.51168(10) 0.0241(3) Uani 1 1 d D . . . .
H13X H 0.7934(17) 0.836(3) 0.476(2) 0.056(11) Uiso 1 1 d D . . . .
H13Y H 0.830(2) 0.826(3) 0.5669(15) 0.039(9) Uiso 1 1 d D . . . .
O14 O 0.99394(10) 0.70374(14) 0.49325(11) 0.0261(3) Uani 1 1 d D . . . .
H14X H 1.0265(18) 0.693(3) 0.456(2) 0.047(10) Uiso 1 1 d D . . . .
H14Y H 1.0311(18) 0.695(3) 0.540(2) 0.055(11) Uiso 1 1 d D . . . .
O16 O 1.08127(9) 0.93371(13) 0.46709(11) 0.0237(3) Uani 1 1 d D . . . .
H16X H 1.1219(15) 0.915(3) 0.5072(19) 0.040(9) Uiso 1 1 d D . . . .
H16Y H 1.091(2) 0.906(3) 0.4174(17) 0.044(9) Uiso 1 1 d D . . . .
C1 C 0.91405(10) 1.02997(15) 0.31440(12) 0.0128(3) Uani 1 1 d . . . . .
C2 C 0.85803(10) 1.06805(15) 0.22648(12) 0.0128(3) Uani 1 1 d . . . . .
C3 C 0.65868(11) 0.87988(14) 0.31323(13) 0.0128(3) Uani 1 1 d . . . . .
C4 C 0.64193(10) 0.84810(14) 0.21064(12) 0.0121(3) Uani 1 1 d . . . . .
C5 C 0.89280(10) 0.70300(15) 0.19574(13) 0.0145(3) Uani 1 1 d . . . . .
C6 C 0.87273(10) 0.65991(15) 0.28630(13) 0.0141(3) Uani 1 1 d . . . . .
O1W O 0.70810(12) 0.62184(16) 0.10017(15) 0.0273(4) Uani 0.832(4) 1 d . . P B 1
O2W O 0.7184(6) 0.6749(8) 0.0552(7) 0.0273(4) Uani 0.168(4) 1 d . . P B 2

loop_
_atom_site_aniso_label
_atom_site_aniso_U_11
_atom_site_aniso_U_22
_atom_site_aniso_U_33
_atom_site_aniso_U_23
_atom_site_aniso_U_13
_atom_site_aniso_U_12
O15 0.0273(10) 0.0239(10) 0.0215(9) -0.0043(7) 0.0075(7) -0.0054(7)
O15A 0.0273(10) 0.0239(10) 0.0215(9) -0.0043(7) 0.0075(7) -0.0054(7)
Fe1 0.00891(15) 0.01010(16) 0.01637(16) -0.00163(8) 0.00372(10) -0.00121(8)
Na1 0.0400(6) 0.0243(5) 0.0218(4) 0.0008(3) 0.0118(4) -0.0040(4)
Na2 0.0194(4) 0.0220(4) 0.0184(4) 0.0016(3) 0.0009(3) -0.0008(3)
Na3 0.0126(5) 0.0112(5) 0.0192(5) 0.000 0.0062(4) 0.000
Na4 0.0125(5) 0.0128(5) 0.0241(5) 0.000 0.0046(4) 0.000
O1 0.0152(6) 0.0148(6) 0.0167(6) 0.0030(5) 0.0011(5) -0.0037(5)
O2 0.0128(6) 0.0125(6) 0.0185(6) -0.0002(5) -0.0007(5) -0.0018(5)
O3 0.0153(6) 0.0174(7) 0.0158(6) 0.0016(5) 0.0007(5) -0.0054(5)
O4 0.0163(6) 0.0121(6) 0.0174(6) 0.0014(5) 0.0014(5) -0.0006(5)
O5 0.0116(6) 0.0194(6) 0.0181(6) -0.0048(5) 0.0041(5) -0.0020(5)
O6 0.0123(6) 0.0149(6) 0.0199(6) -0.0055(5) 0.0059(5) -0.0033(5)
O7 0.0130(6) 0.0191(7) 0.0190(6) -0.0001(5) 0.0066(5) 0.0007(5)
O8 0.0118(6) 0.0150(6) 0.0173(6) 0.0013(5) 0.0018(5) -0.0013(5)
O9 0.0168(6) 0.0146(6) 0.0211(7) 0.0036(5) 0.0084(5) 0.0038(5)
O10 0.0157(6) 0.0136(6) 0.0183(6) 0.0001(5) 0.0067(5) 0.0002(5)
O11 0.0222(7) 0.0189(7) 0.0233(7) 0.0020(5) 0.0108(6) 0.0062(5)
O12 0.0180(6) 0.0146(6) 0.0218(7) 0.0030(5) 0.0065(5) 0.0016(5)
O13 0.0267(8) 0.0266(8) 0.0182(7) 0.0007(6) 0.0026(6) -0.0013(6)
O14 0.0305(8) 0.0298(8) 0.0182(7) 0.0009(6) 0.0050(6) 0.0064(7)
O16 0.0236(7) 0.0258(8) 0.0213(7) -0.0003(6) 0.0029(6) 0.0023(6)
C1 0.0120(7) 0.0141(8) 0.0126(7) 0.0004(6) 0.0032(6) -0.0010(6)
C2 0.0114(7) 0.0127(8) 0.0145(8) -0.0018(6) 0.0027(6) 0.0016(6)
C3 0.0127(8) 0.0101(7) 0.0163(8) -0.0002(6) 0.0045(6) 0.0002(6)
C4 0.0126(8) 0.0083(7) 0.0157(8) 0.0007(6) 0.0035(6) -0.0010(6)
C5 0.0119(7) 0.0149(8) 0.0174(8) 0.0012(6) 0.0042(6) 0.0004(6)
C6 0.0118(8) 0.0136(8) 0.0170(8) -0.0004(6) 0.0035(6) -0.0026(6)
O1W 0.0279(10) 0.0222(9) 0.0318(10) -0.0067(7) 0.0060(8) -0.0011(7)
O2W 0.0279(10) 0.0222(9) 0.0318(10) -0.0067(7) 0.0060(8) -0.0011(7)

loop_
_atom_type_symbol
_atom_type_description
_atom_type_scat_dispersion_real
_atom_type_scat_dispersion_imag
_atom_type_scat_source
C C 0.0033 0.0016 'International Tables Vol C Tables 4.2.6.8 and 6.1.1.4'
H H 0.0000 0.0000 'International Tables Vol C Tables 4.2.6.8 and 6.1.1.4'
O O 0.0106 0.0060 'International Tables Vol C Tables 4.2.6.8 and 6.1.1.4'
Na Na 0.0362 0.0249 'International Tables Vol C Tables 4.2.6.8 and 6.1.1.4'
Fe Fe 0.3463 0.8444 'International Tables Vol C Tables 4.2.6.8 and 6.1.1.4'

loop_
_geom_angle_atom_site_label_1
_geom_angle_atom_site_label_2
_geom_angle_atom_site_label_3
_geom_angle
_geom_angle_site_symmetry_1
_geom_angle_site_symmetry_3
O2 Fe1 O10 167.02(6) . .
O2 Fe1 O5 103.27(6) . .
O10 Fe1 O5 88.38(6) . .
O2 Fe1 O1 81.08(5) . .
O10 Fe1 O1 92.38(6) . .
O5 Fe1 O1 94.81(6) . .
O2 Fe1 O9 89.47(6) . .
O10 Fe1 O9 80.19(5) . .
O5 Fe1 O9 163.66(6) . .
O1 Fe1 O9 97.28(6) . .
O2 Fe1 O6 85.82(6) . .
O10 Fe1 O6 101.93(6) . .
O5 Fe1 O6 80.70(5) . .
O1 Fe1 O6 164.81(6) . .
O9 Fe1 O6 90.22(6) . .
O15A Na1 O14 152.6(3) . .
O15A Na1 O13 122.5(3) . .
O14 Na1 O13 83.39(6) . .
O14 Na1 O15 131.85(8) . .
O13 Na1 O15 138.34(8) . .
O15A Na1 O7 87.4(2) . 7_666
O14 Na1 O7 86.66(6) . 7_666
O13 Na1 O7 84.07(6) . 7_666
O15 Na1 O7 77.94(6) . 7_666
O15A Na1 O10 106.3(2) . .
O14 Na1 O10 88.27(6) . .
O13 Na1 O10 74.32(5) . .
O15 Na1 O10 120.34(7) . .
O7 Na1 O10 158.23(6) 7_666 .
O15A Na1 O12 89.5(2) . .
O14 Na1 O12 81.92(6) . .
O13 Na1 O12 123.06(6) . .
O15 Na1 O12 88.20(6) . .
O7 Na1 O12 148.68(6) 7_666 .
O10 Na1 O12 50.60(5) . .
O15A Na1 C6 101.8(2) . .
O14 Na1 C6 80.88(6) . .
O13 Na1 C6 98.51(6) . .
O15 Na1 C6 107.45(7) . .
O7 Na1 C6 166.87(7) 7_666 .
O10 Na1 C6 26.28(5) . .
O12 Na1 C6 24.81(5) . .
O15A Na1 Na2 164.4(2) . .
O14 Na1 Na2 42.31(5) . .
O13 Na1 Na2 41.91(5) . .
O15 Na1 Na2 167.67(6) . .
O7 Na1 Na2 90.30(5) 7_666 .
O10 Na1 Na2 71.95(4) . .
O12 Na1 Na2 100.31(4) . .
C6 Na1 Na2 83.29(5) . .
O3 Na2 O16 78.82(6) 5_776 .
O3 Na2 O16 79.04(6) 5_776 5_776
O16 Na2 O16 96.60(6) . 5_776
O3 Na2 O13 108.73(6) 5_776 .
O16 Na2 O13 166.63(7) . .
O16 Na2 O13 95.70(6) 5_776 .
O3 Na2 O14 93.33(6) 5_776 .
O16 Na2 O14 87.22(6) . .
O16 Na2 O14 170.58(7) 5_776 .
O13 Na2 O14 81.42(6) . .
O3 Na2 O1 156.83(6) 5_776 .
O16 Na2 O1 88.53(6) . .
O16 Na2 O1 83.29(6) 5_776 .
O13 Na2 O1 87.74(6) . .
O14 Na2 O1 105.47(6) . .
O3 Na2 Na2 73.22(5) 5_776 5_776
O16 Na2 Na2 48.38(5) . 5_776
O16 Na2 Na2 48.22(5) 5_776 5_776
O13 Na2 Na2 143.63(6) . 5_776
O14 Na2 Na2 134.91(6) . 5_776
O1 Na2 Na2 83.85(5) . 5_776
O3 Na2 Na1 110.60(5) 5_776 .
O16 Na2 Na1 126.13(5) . .
O16 Na2 Na1 137.03(5) 5_776 .
O13 Na2 Na1 41.32(5) . .
O14 Na2 Na1 40.90(5) . .
O1 Na2 Na1 92.55(4) . .
Na2 Na2 Na1 173.34(5) 5_776 .
O3 Na2 Na3 35.48(4) 5_776 5_776
O16 Na2 Na3 105.19(5) . 5_776
O16 Na2 Na3 99.15(5) 5_776 5_776
O13 Na2 Na3 77.91(4) . 5_776
O14 Na2 Na3 71.50(4) . 5_776
O1 Na2 Na3 165.60(5) . 5_776
Na2 Na2 Na3 108.44(4) 5_776 5_776
Na1 Na2 Na3 75.93(3) . 5_776
O8 Na3 O8 106.59(8) 4_655 3
O8 Na3 O3 85.49(5) 4_655 .
O8 Na3 O3 160.56(5) 3 .
O8 Na3 O3 160.56(5) 4_655 2_755
O8 Na3 O3 85.49(5) 3 2_755
O3 Na3 O3 87.37(8) . 2_755
O8 Na3 O4 127.22(5) 4_655 2_755
O8 Na3 O4 80.47(5) 3 2_755
O3 Na3 O4 80.09(5) . 2_755
O3 Na3 O4 68.93(5) 2_755 2_755
O8 Na3 O4 80.47(5) 4_655 .
O8 Na3 O4 127.22(5) 3 .
O3 Na3 O4 68.93(5) . .
O3 Na3 O4 80.09(5) 2_755 .
O4 Na3 O4 136.88(8) 2_755 .
O8 Na3 O7 70.11(5) 4_655 3
O8 Na3 O7 60.79(5) 3 3
O3 Na3 O7 111.66(4) . 3
O3 Na3 O7 129.28(4) 2_755 3
O4 Na3 O7 68.95(4) 2_755 3
O4 Na3 O7 150.27(5) . 3
O8 Na3 O7 60.79(5) 4_655 4_655
O8 Na3 O7 70.11(5) 3 4_655
O3 Na3 O7 129.28(4) . 4_655
O3 Na3 O7 111.66(4) 2_755 4_655
O4 Na3 O7 150.27(5) 2_755 4_655
O4 Na3 O7 68.95(4) . 4_655
O7 Na3 O7 92.28(6) 3 4_655
O8 Na3 C4 109.32(6) 4_655 3
O8 Na3 C4 21.93(5) 3 3
O3 Na3 C4 139.75(5) . 3
O3 Na3 C4 87.65(5) 2_755 3
O4 Na3 C4 60.93(5) 2_755 3
O4 Na3 C4 148.52(5) . 3
O7 Na3 C4 47.09(4) 3 3
O7 Na3 C4 89.36(5) 4_655 3
O8 Na3 C4 21.93(5) 4_655 4_655
O8 Na3 C4 109.32(6) 3 4_655
O3 Na3 C4 87.65(5) . 4_655
O3 Na3 C4 139.75(5) 2_755 4_655
O4 Na3 C4 148.52(5) 2_755 4_655
O4 Na3 C4 60.93(5) . 4_655
O7 Na3 C4 89.36(5) 3 4_655
O7 Na3 C4 47.09(4) 4_655 4_655
C4 Na3 C4 120.09(8) 3 4_655
O8 Na3 Na4 53.29(4) 4_655 .
O8 Na3 Na4 53.29(4) 3 .
O3 Na3 Na4 136.31(4) . .
O3 Na3 Na4 136.31(4) 2_755 .
O4 Na3 Na4 111.56(4) 2_755 .
O4 Na3 Na4 111.56(4) . .
O7 Na3 Na4 46.14(3) 3 .
O7 Na3 Na4 46.14(3) 4_655 .
C4 Na3 Na4 60.05(4) 3 .
C4 Na3 Na4 60.05(4) 4_655 .
O8 Na3 Na2 131.80(4) 4_655 6_575
O8 Na3 Na2 76.85(4) 3 6_575
O3 Na3 Na2 106.76(5) . 6_575
O3 Na3 Na2 34.98(3) 2_755 6_575
O4 Na3 Na2 100.95(4) 2_755 6_575
O4 Na3 Na2 62.62(4) . 6_575
O7 Na3 Na2 137.34(3) 3 6_575
O7 Na3 Na2 76.90(3) 4_655 6_575
C4 Na3 Na2 91.09(4) 3 6_575
C4 Na3 Na2 110.35(4) 4_655 6_575
Na4 Na3 Na2 111.543(19) . 6_575
O12 Na4 O12 131.87(8) 2_765 1_565
O12 Na4 O7 117.95(5) 2_765 4_655
O12 Na4 O7 87.43(5) 1_565 4_655
O12 Na4 O7 87.43(5) 2_765 3
O12 Na4 O7 117.95(5) 1_565 3
O7 Na4 O7 117.38(8) 4_655 3
O12 Na4 O11 67.70(5) 2_765 2_765
O12 Na4 O11 76.58(5) 1_565 2_765
O7 Na4 O11 160.41(6) 4_655 2_765
O7 Na4 O11 80.63(5) 3 2_765
O12 Na4 O11 76.58(5) 2_765 1_565
O12 Na4 O11 67.70(5) 1_565 1_565
O7 Na4 O11 80.63(5) 4_655 1_565
O7 Na4 O11 160.41(6) 3 1_565
O11 Na4 O11 82.84(8) 2_765 1_565
O12 Na4 O8 156.73(6) 2_765 4_655
O12 Na4 O8 70.15(4) 1_565 4_655
O7 Na4 O8 63.51(5) 4_655 4_655
O7 Na4 O8 73.02(5) 3 4_655
O11 Na4 O8 119.54(4) 2_765 4_655
O11 Na4 O8 124.89(5) 1_565 4_655
O12 Na4 O8 70.15(4) 2_765 3
O12 Na4 O8 156.73(6) 1_565 3
O7 Na4 O8 73.02(5) 4_655 3
O7 Na4 O8 63.51(5) 3 3
O11 Na4 O8 124.89(5) 2_765 3
O11 Na4 O8 119.54(4) 1_565 3
O8 Na4 O8 89.50(7) 4_655 3
O12 Na4 C3 139.13(5) 2_765 4_655
O12 Na4 C3 67.74(5) 1_565 4_655
O7 Na4 C3 22.30(5) 4_655 4_655
O7 Na4 C3 116.37(6) 3 4_655
O11 Na4 C3 144.32(5) 2_765 4_655
O11 Na4 C3 83.22(5) 1_565 4_655
O8 Na4 C3 48.29(5) 4_655 4_655
O8 Na4 C3 90.46(5) 3 4_655
O12 Na4 C3 67.74(5) 2_765 3
O12 Na4 C3 139.13(5) 1_565 3
O7 Na4 C3 116.37(6) 4_655 3
O7 Na4 C3 22.30(5) 3 3
O11 Na4 C3 83.22(5) 2_765 3
O11 Na4 C3 144.32(5) 1_565 3
O8 Na4 C3 90.46(5) 4_655 3
O8 Na4 C3 48.29(5) 3 3
C3 Na4 C3 124.86(8) 4_655 3
O12 Na4 Na3 114.07(4) 2_765 .
O12 Na4 Na3 114.07(4) 1_565 .
O7 Na4 Na3 58.69(4) 4_655 .
O7 Na4 Na3 58.69(4) 3 .
O11 Na4 Na3 138.58(4) 2_765 .
O11 Na4 Na3 138.58(4) 1_565 .
O8 Na4 Na3 44.75(3) 4_655 .
O8 Na4 Na3 44.75(3) 3 .
C3 Na4 Na3 62.43(4) 4_655 .
C3 Na4 Na3 62.43(4) 3 .
C1 O1 Fe1 114.76(11) . .
C1 O1 Na2 117.27(11) . .
Fe1 O1 Na2 126.23(7) . .
C2 O2 Fe1 115.64(12) . .
C1 O3 Na2 135.71(12) . 5_776
C1 O3 Na3 114.14(12) . .
Na2 O3 Na3 109.54(6) 5_776 .
C2 O4 Na3 113.63(12) . .
C3 O5 Fe1 115.97(12) . .
C4 O6 Fe1 114.58(12) . .
C3 O7 Na1 117.28(12) . 7_666
C3 O7 Na4 107.02(12) . 3_445
Na1 O7 Na4 131.37(6) 7_666 3_445
C3 O7 Na3 97.24(11) . 3_445
Na1 O7 Na3 115.82(6) 7_666 3_445
Na4 O7 Na3 75.17(5) 3_445 3_445
C4 O8 Na3 111.42(12) . 3_445
C4 O8 Na4 102.77(11) . 3_445
Na3 O8 Na4 81.95(5) 3_445 3_445
C5 O9 Fe1 115.45(12) . .
C6 O10 Fe1 116.57(12) . .
C6 O10 Na1 92.73(11) . .
Fe1 O10 Na1 144.91(7) . .
C5 O11 Na4 111.73(12) . 1_545
C6 O12 Na4 116.31(12) . 1_545
C6 O12 Na1 88.58(11) . .
Na4 O12 Na1 139.66(6) 1_545 .
Na1 O13 Na2 96.76(7) . .
Na1 O13 H13X 117(3) . .
Na2 O13 H13X 114(3) . .
Na1 O13 H13Y 121(3) . .
Na2 O13 H13Y 100(2) . .
H13X O13 H13Y 106(4) . .
Na1 O14 Na2 96.79(7) . .
Na1 O14 H14X 126(2) . .
Na2 O14 H14X 113(3) . .
Na1 O14 H14Y 125(3) . .
Na2 O14 H14Y 105(3) . .
H14X O14 H14Y 91(3) . .
Na2 O16 Na2 83.40(6) . 5_776
Na2 O16 H16X 117(2) . .
Na2 O16 H16X 109(2) 5_776 .
Na2 O16 H16Y 114(2) . .
Na2 O16 H16Y 131(3) 5_776 .
H16X O16 H16Y 103(3) . .
O3 C1 O1 126.49(17) . .
O3 C1 C2 119.46(16) . .
O1 C1 C2 114.04(15) . .
O4 C2 O2 126.47(17) . .
O4 C2 C1 119.12(16) . .
O2 C2 C1 114.40(16) . .
O7 C3 O5 126.58(17) . .
O7 C3 C4 119.39(16) . .
O5 C3 C4 114.02(16) . .
O7 C3 Na4 50.68(10) . 3_445
O5 C3 Na4 145.69(13) . 3_445
C4 C3 Na4 80.24(10) . 3_445
O8 C4 O6 126.34(17) . .
O8 C4 C3 119.14(16) . .
O6 C4 C3 114.52(15) . .
O8 C4 Na3 46.65(9) . 3_445
O6 C4 Na3 139.73(12) . 3_445
C3 C4 Na3 86.85(10) . 3_445
O11 C5 O9 126.49(18) . .
O11 C5 C6 119.49(17) . .
O9 C5 C6 114.03(16) . .
O12 C6 O10 125.57(17) . .
O12 C6 C5 120.67(17) . .
O10 C6 C5 113.75(16) . .
O12 C6 Na1 66.61(10) . .
O10 C6 Na1 61.00(10) . .
C5 C6 Na1 162.53(12) . .

loop_
_geom_bond_atom_site_label_1
_geom_bond_atom_site_label_2
_geom_bond_distance
_geom_bond_site_symmetry_2
O15 Na1 2.394(2) .
O15A Na1 2.118(7) .
Fe1 O2 1.9956(14) .
Fe1 O10 1.9992(14) .
Fe1 O5 2.0017(14) .
Fe1 O1 2.0111(13) .
Fe1 O9 2.0321(14) .
Fe1 O6 2.0331(13) .
Na1 O14 2.354(2) .
Na1 O13 2.374(2) .
Na1 O7 2.4835(17) 7_666
Na1 O10 2.5414(17) .
Na1 O12 2.6650(17) .
Na1 C6 2.903(2) .
Na1 Na2 3.5700(13) .
Na2 O3 2.3940(16) 5_776
Na2 O16 2.3947(18) .
Na2 O16 2.4004(19) 5_776
Na2 O13 2.4014(19) .
Na2 O14 2.4201(19) .
Na2 O1 2.4550(16) .
Na2 Na2 3.1898(18) 5_776
Na2 Na3 3.9356(9) 5_776
Na3 O8 2.3879(15) 4_655
Na3 O8 2.3879(15) 3
Na3 O3 2.4240(16) .
Na3 O3 2.4241(16) 2_755
Na3 O4 2.4404(14) 2_755
Na3 O4 2.4405(14) .
Na3 O7 2.9682(16) 3
Na3 O7 2.9682(16) 4_655
Na3 C4 3.0569(19) 3
Na3 C4 3.0569(19) 4_655
Na3 Na4 3.3584(16) .
Na3 Na2 3.9356(9) 6_575
Na4 O12 2.4288(15) 2_765
Na4 O12 2.4288(15) 1_565
Na4 O7 2.5050(15) 4_655
Na4 O7 2.5050(15) 3
Na4 O11 2.5663(17) 2_765
Na4 O11 2.5663(17) 1_565
Na4 O8 2.7193(16) 4_655
Na4 O8 2.7193(16) 3
Na4 C3 3.0963(19) 4_655
Na4 C3 3.0963(19) 3
O1 C1 1.288(2) .
O2 C2 1.274(2) .
O3 C1 1.225(2) .
O3 Na2 2.3940(16) 5_776
O4 C2 1.228(2) .
O5 C3 1.286(2) .
O6 C4 1.285(2) .
O7 C3 1.229(2) .
O7 Na1 2.4835(17) 7_666
O7 Na4 2.5051(15) 3_445
O7 Na3 2.9682(16) 3_445
O8 C4 1.226(2) .
O8 Na3 2.3880(15) 3_445
O8 Na4 2.7193(16) 3_445
O9 C5 1.282(2) .
O10 C6 1.286(2) .
O11 C5 1.232(2) .
O11 Na4 2.5662(17) 1_545
O12 C6 1.218(2) .
O12 Na4 2.4288(15) 1_545
O13 H13X 0.866(19) .
O13 H13Y 0.870(18) .
O14 H14X 0.875(18) .
O14 H14Y 0.867(19) .
O16 Na2 2.4005(19) 5_776
O16 H16X 0.867(18) .
O16 H16Y 0.860(18) .
C1 C2 1.553(2) .
C3 C4 1.554(3) .
C3 Na4 3.0963(19) 3_445
C4 Na3 3.0569(18) 3_445
C5 C6 1.556(3) .

loop_
_geom_hbond_atom_site_label_D
_geom_hbond_atom_site_label_H
_geom_hbond_atom_site_label_A
_geom_hbond_distance_DH
_geom_hbond_distance_HA
_geom_hbond_distance_DA
_geom_hbond_angle_DHA
_geom_hbond_site_symmetry_A
O13 H13X O15A 0.866(19) 2.69(4) 3.243(9) 123(3) 7_666
O13 H13X O5 0.866(19) 2.13(3) 2.929(2) 153(4) .
O14 H14X O11 0.875(18) 1.99(2) 2.832(2) 161(3) 2_755
O14 H14Y O8 0.867(19) 1.99(2) 2.794(2) 154(4) 8_566
O16 H16X O1W 0.867(18) 1.896(18) 2.762(3) 177(3) 8_566
O16 H16X O2W 0.867(18) 2.04(2) 2.844(10) 154(3) 8_566
O16 H16Y O9 0.860(18) 2.17(2) 2.995(2) 160(4) 2_755
